data_4000414
_journal_name_full 'Chemistry of Materials'
_journal_paper_doi 10.1021/cm049346p
_journal_year 2004
_chemical_formula_moiety 'F15 Fe5, 2(K), 1.254(K0.50)'
_chemical_formula_structural 'F60 Fe20 K10.5'
_chemical_formula_sum 'F15 Fe5 K2.63'
_chemical_formula_weight 666.97
_space_group_IT_number 106
_symmetry_cell_setting tetragonal
_symmetry_space_group_name_Hall 'P 4c -2ab'
_symmetry_space_group_name_H-M 'P 42 b c'
_atom_sites_solution_hydrogens geom
_atom_sites_solution_primary direct
_atom_sites_solution_secondary difmap
_cell_angle_alpha 90.00
_cell_angle_beta 90.00
_cell_angle_gamma 90.00
_cell_formula_units_Z 4
_cell_length_a 12.6340(10)
_cell_length_b 12.6340(10)
_cell_length_c 7.9030(6)
_cell_measurement_reflns_used 412
_cell_measurement_temperature 293(2)
_cell_measurement_theta_max 27.5
_cell_measurement_theta_min 5.1
_cell_volume 1261.5(2)
_diffrn_ambient_temperature 293(2)
_diffrn_measurement_device 'Bruker AXS 100 CCD'
_diffrn_measurement_method '/f and /w scans'
_diffrn_radiation_monochromator graphite
_diffrn_radiation_source 'fine-focus sealed tube'
_diffrn_radiation_type MoK\a
_diffrn_radiation_wavelength 0.71069
_diffrn_reflns_av_R_equivalents 0.0449
_diffrn_reflns_av_sigmaI/netI 0.0246
_diffrn_reflns_limit_h_max 16
_diffrn_reflns_limit_h_min -14
_diffrn_reflns_limit_k_max 15
_diffrn_reflns_limit_k_min -15
_diffrn_reflns_limit_l_max 10
_diffrn_reflns_limit_l_min -9
_diffrn_reflns_number 6625
_diffrn_reflns_theta_max 27.48
_diffrn_reflns_theta_min 2.28
_diffrn_standards_decay_% ?
_diffrn_standards_interval_count ?
_diffrn_standards_interval_time ?
_diffrn_standards_number ?
_exptl_absorpt_coefficient_mu 6.653
_exptl_absorpt_correction_T_max 0.727
_exptl_absorpt_correction_T_min 0.606
_exptl_absorpt_correction_type empirical
_exptl_crystal_colour brown
_exptl_crystal_density_diffrn 3.512
_exptl_crystal_density_meas ?
_exptl_crystal_density_method ?
_exptl_crystal_description prism
_exptl_crystal_F_000 1260
_exptl_crystal_size_max .113
_exptl_crystal_size_mid .064
_exptl_crystal_size_min .048
_refine_ls_abs_structure_details 'Flack H D (1983), Acta Cryst. A39, 876-881'
_refine_ls_abs_structure_Flack 0.43(4)
_refine_ls_extinction_coef 0.00103(13)
_refine_ls_extinction_expression Fc^*^=kFc[1+0.001xFc^2^\l^3^/sin(2\q)]^-1/4^
_refine_ls_extinction_method SHELXL
_refine_ls_goodness_of_fit_all 0.978
_refine_ls_goodness_of_fit_obs 1.141
_refine_ls_hydrogen_treatment ?
_refine_ls_matrix_type full
_refine_ls_number_parameters 110
_refine_ls_number_reflns 1272
_refine_ls_number_restraints 1
_refine_ls_restrained_S_all 0.965
_refine_ls_restrained_S_obs 1.140
_refine_ls_R_factor_all 0.0402
_refine_ls_R_factor_obs 0.0209
_refine_ls_shift/esd_max 1.290
_refine_ls_shift/esd_mean 0.199
_refine_ls_structure_factor_coef Fsqd
_refine_ls_weighting_details 'w=1/[\s^2^(Fo^2^)+(0.0311P)^2^+0.0000P] where P=(Fo^2^+2Fc^2^)/3'
_refine_ls_weighting_scheme calc
_refine_ls_wR_factor_all 0.0613
_refine_ls_wR_factor_obs 0.0544
_reflns_number_observed 834
_reflns_number_total 1395
_reflns_observed_criterion I>2sigma(I)
_cod_depositor_comments
;
The following automatic conversions were performed:

'_refine_ls_weighting_scheme' value 'calc
w=1/[\s^2^(Fo^2^)+(0.0311P)^2^+0.0000P] where P=(Fo^2^+2Fc^2^)/3' was
changed to 'calc'. New tag '_refine_ls_weighting_details' was
created. The value of the new tag was set to
'w=1/[\s^2^(Fo^2^)+(0.0311P)^2^+0.0000P] where P=(Fo^2^+2Fc^2^)/3'.

Automatic conversion script
Id: cif_fix_values 3143 2015-03-26 13:38:13Z robertas 
;
_cod_original_sg_symbol_H-M P42bc
_cod_database_code 4000414

loop_
_symmetry_equiv_pos_site_id
_symmetry_equiv_pos_as_xyz
1 x,y,z
2 -x,-y,z
3 -y,x,z+1/2
4 y,-x,z+1/2
5 -x+1/2,y+1/2,z
6 x+1/2,-y+1/2,z
7 y+1/2,x+1/2,z+1/2
8 -y+1/2,-x+1/2,z+1/2

loop_
_atom_site_aniso_label
_atom_site_aniso_U_11
_atom_site_aniso_U_22
_atom_site_aniso_U_33
_atom_site_aniso_U_23
_atom_site_aniso_U_13
_atom_site_aniso_U_12
Fe1 0.0116(4) 0.0100(3) 0.0130(3) 0.000 0.000 0.0002(2)
Fe2 0.0117(2) 0.0108(2) 0.0120(3) 0.0010(10) -0.0004(11) -0.0007(2)
Fe3 0.0115(2) 0.0104(3) 0.0126(3) 0.0009(11) 0.0006(11) 0.0001(2)
K1 0.052(2) 0.051(2) 0.0236(4) 0.003(2) 0.000(2) -0.0263(4)
K2 0.019(3) 0.014(3) 0.0202(7) 0.000 0.000 0.004(3)
F1 0.0208(11) 0.0156(11) 0.0325(14) -0.002(4) -0.005(4) 0.0046(7)
F2 0.0163(12) 0.0282(12) 0.077(3) 0.013(6) 0.003(5) -0.0054(9)
F3 0.0230(10) 0.0125(10) 0.053(2) 0.002(5) -0.002(6) -0.0043(8)
F4 0.0293(12) 0.0166(9) 0.053(2) -0.003(4) -0.009(5) 0.0054(10)
F5 0.0158(9) 0.0255(11) 0.051(2) 0.003(5) -0.002(4) -0.0082(10)
F6 0.035(4) 0.082(6) 0.014(4) -0.002(4) 0.000(3) 0.021(3)
F7 0.051(5) 0.070(5) 0.006(3) 0.006(4) 0.001(4) 0.024(3)
F8 0.065(8) 0.074(9) 0.018(2) 0.000 0.000 0.006(2)

loop_
_atom_site_label
_atom_site_type_symbol
_atom_site_fract_x
_atom_site_fract_y
_atom_site_fract_z
_atom_site_U_iso_or_equiv
_atom_site_thermal_displace_type
_atom_site_occupancy
_atom_site_calc_flag
_atom_site_refinement_flags
_atom_site_disorder_group
Fe1 Fe 0.5000 0.0000 0.2104(4) 0.01151(14) Uani 1 d S .
Fe2 Fe 0.21305(3) -0.07416(3) 0.7105(2) 0.01151(15) Uani 1 d . .
Fe3 Fe 0.21096(3) -0.07425(3) 0.2096(2) 0.01150(15) Uani 1 d . .
K1 K 0.1719(2) -0.3273(2) 0.4597(8) 0.0422(3) Uani 1.000(3) d . .
K2 K 0.0000 0.0000 -0.0394(12) 0.0177(4) Uani 0.627(3) d SP .
F1 F 0.27590(14) -0.21431(13) 0.2055(15) 0.0230(5) Uani 1 d . .
F2 F 0.34418(14) -0.00107(15) 0.2036(15) 0.0405(10) Uani 1 d . .
F3 F 0.51460(15) -0.15305(13) 0.2101(15) 0.0294(6) Uani 1 d . .
F4 F 0.1490(2) 0.0672(2) 0.2052(13) 0.0328(7) Uani 1 d . .
F5 F 0.07321(15) -0.13734(14) 0.2049(13) 0.0308(6) Uani 1 d . .
F6 F 0.2077(5) -0.0747(5) 0.4482(15) 0.044(2) Uani 1 d . .
F7 F 0.2102(5) -0.0783(5) -0.0394(16) 0.042(2) Uani 1 d . .
F8 F 0.5000 0.0000 0.4573(27) 0.0526(9) Uani 1 d S .
